data_7705232
loop_
_publ_author_name
'Sha, Fanrui'
'Shimizu, Emily A.'
'Slocumb, Hannah S.'
'Towell, Sydney E.'
'Zhen, Yi'
'Porter, Hanna Z.'
'Takase, Michael K.'
'Johnson, Adam R.'

_publ_section_title
;
 Catalytic intramolecular hydroamination of aminoallenes using titanium
 and tantalum complexes of sterically encumbered chiral sulfonamides.
;
_journal_issue 35
_journal_name_full 'Dalton transactions (Cambridge, England : 2003)'
_journal_page_first 12418
_journal_page_last 12431
_journal_paper_doi 10.1039/d0dt02557g
_journal_volume 49
_journal_year 2020
_chemical_absolute_configuration ad
_chemical_formula_moiety 'C28 H27 N O3 S'
_chemical_formula_sum 'C28 H27 N O3 S'
_chemical_formula_weight 457.56
_space_group_crystal_system monoclinic
_space_group_IT_number 4
_space_group_name_Hall 'P 2yb'
_space_group_name_H-M_alt 'P 1 21 1'
_atom_sites_solution_hydrogens mixed
_atom_sites_solution_primary dual
_audit_creation_date 2020-07-20
_audit_creation_method
;
Olex2 1.3-ac4
(compiled 2019.04.23 svn.r3594 for Rigaku Oxford Diffraction, GUI svn.r5739)
;
_audit_update_record
;
2020-07-20 deposited with the CCDC.	2020-08-21 downloaded from the CCDC.
;
_cell_angle_alpha 90
_cell_angle_beta 92.775(3)
_cell_angle_gamma 90
_cell_formula_units_Z 4
_cell_length_a 9.1955(3)
_cell_length_b 15.8730(5)
_cell_length_c 16.3458(5)
_cell_measurement_reflns_used 16528
_cell_measurement_temperature 293(2)
_cell_measurement_theta_max 24.1390
_cell_measurement_theta_min 1.8710
_cell_volume 2383.04(13)
_computing_cell_refinement 'CrysAlisPro 1.171.40.55a (Rigaku OD, 2019)'
_computing_data_collection 'CrysAlisPro 1.171.40.55a (Rigaku OD, 2019)'
_computing_data_reduction 'CrysAlisPro 1.171.40.55a (Rigaku OD, 2019)'
_computing_molecular_graphics 'Olex2 (Dolomanov et al., 2009)'
_computing_publication_material 'Olex2 (Dolomanov et al., 2009)'
_computing_structure_refinement 'ShelXL (Sheldrick, 2015)'
_computing_structure_solution 'ShelXT (Sheldrick, 2015)'
_diffrn_ambient_temperature 293(2)
_diffrn_detector 'Hy-Pix Bantam HPC detector'
_diffrn_detector_area_resol_mean 10.0000
_diffrn_measured_fraction_theta_full 1.000
_diffrn_measured_fraction_theta_max 0.975
_diffrn_measurement_details
;
List of Runs (angles in degrees, time in seconds):

  # Type    Start    End  Width  t~exp~   \w     \q     \k     \f   Frames
#--------------------------------------------------------------------------
  1  \w    -74.00 110.00   0.50  180.00    --   20.00  54.00 -18.04  368
  2  \w    -74.00 110.00   0.50  180.00    --   20.00  54.00  65.02  368
  3  \w    -74.00 110.00   0.50  180.00    --   20.00  54.00  65.02  368
  4  \w    -74.00 110.00   0.50  180.00    --   20.00  54.00 122.62  368
  5  \w    -74.00 110.00   0.50  180.00    --   20.00  54.00 122.62  368
  6  \w    -74.00 110.00   0.50  180.00    --   20.00  54.00 162.31  368
  7  \w    -74.00 110.00   0.50  180.00    --   20.00  54.00 -98.09  368
  8  \w    -74.00 110.00   0.50  180.00    --   20.00  54.00  39.60  368
  9  \w    -74.00 105.50   0.50  180.00    --   20.00  54.00 107.21  359
;
_diffrn_measurement_device 'two-circle diffractometer'
_diffrn_measurement_device_type 'XtaLAB Mini II'
_diffrn_measurement_method '\w scans'
_diffrn_orient_matrix_type 'CrysAlisPro convention (1999,Acta A55,543-557)'
_diffrn_orient_matrix_UB_11 -0.0704790000
_diffrn_orient_matrix_UB_12 -0.0070219000
_diffrn_orient_matrix_UB_13 0.0144747000
_diffrn_orient_matrix_UB_21 -0.0309783000
_diffrn_orient_matrix_UB_22 0.0072167000
_diffrn_orient_matrix_UB_23 -0.0399969000
_diffrn_orient_matrix_UB_31 0.0062783000
_diffrn_orient_matrix_UB_32 -0.0435089000
_diffrn_orient_matrix_UB_33 -0.0089272000
_diffrn_radiation_monochromator graphite
_diffrn_radiation_probe x-ray
_diffrn_radiation_type 'Mo K\a'
_diffrn_radiation_wavelength 0.71073
_diffrn_reflns_av_R_equivalents 0.0548
_diffrn_reflns_av_unetI/netI 0.0592
_diffrn_reflns_Laue_measured_fraction_full 1.000
_diffrn_reflns_Laue_measured_fraction_max 0.975
_diffrn_reflns_limit_h_max 13
_diffrn_reflns_limit_h_min -12
_diffrn_reflns_limit_k_max 22
_diffrn_reflns_limit_k_min -22
_diffrn_reflns_limit_l_max 23
_diffrn_reflns_limit_l_min -23
_diffrn_reflns_number 72070
_diffrn_reflns_point_group_measured_fraction_full 0.999
_diffrn_reflns_point_group_measured_fraction_max 0.959
_diffrn_reflns_theta_full 25.242
_diffrn_reflns_theta_max 30.856
_diffrn_reflns_theta_min 2.217
_diffrn_source 'fine-focus sealed X-ray tube'
_diffrn_source_type 'Rigaku (Mo) X-ray Source'
_exptl_absorpt_coefficient_mu 0.166
_exptl_absorpt_correction_T_max 0.980
_exptl_absorpt_correction_T_min 0.953
_exptl_absorpt_correction_type analytical
_exptl_absorpt_process_details
;
CrysAlisPro 1.171.40.55a (Rigaku Oxford Diffraction, 2019)
Analytical numeric absorption correction using a multifaceted crystal
			model based on expressions derived by R.C. Clark & J.S. Reid.
(Clark, R. C. & Reid, J. S. (1995). Acta Cryst. A51, 887-897)
Empirical absorption correction using spherical harmonics,
 implemented in SCALE3 ABSPACK scaling algorithm.
;
_exptl_crystal_colour 'clear colourless'
_exptl_crystal_colour_lustre clear
_exptl_crystal_colour_primary colourless
_exptl_crystal_density_diffrn 1.275
_exptl_crystal_description block
_exptl_crystal_F_000 968
_exptl_crystal_size_max 0.407
_exptl_crystal_size_mid 0.182
_exptl_crystal_size_min 0.139
_refine_diff_density_max 0.296
_refine_diff_density_min -0.280
_refine_diff_density_rms 0.039
_refine_ls_abs_structure_details
;
 Flack x determined using 3335 quotients [(I+)-(I-)]/[(I+)+(I-)]
 (Parsons, Flack and Wagner, Acta Cryst. B69 (2013) 249-259).
;
_refine_ls_abs_structure_Flack -0.01(3)
_refine_ls_extinction_method none
_refine_ls_goodness_of_fit_ref 1.016
_refine_ls_hydrogen_treatment mixed
_refine_ls_matrix_type full
_refine_ls_number_parameters 603
_refine_ls_number_reflns 14398
_refine_ls_number_restraints 1
_refine_ls_restrained_S_all 1.016
_refine_ls_R_factor_all 0.0947
_refine_ls_R_factor_gt 0.0562
_refine_ls_shift/su_max 0.000
_refine_ls_shift/su_mean 0.000
_refine_ls_structure_factor_coef Fsqd
_refine_ls_weighting_details 'w=1/[\s^2^(Fo^2^)+(0.0441P)^2^+0.3463P] where P=(Fo^2^+2Fc^2^)/3'
_refine_ls_weighting_scheme calc
_refine_ls_wR_factor_gt 0.0993
_refine_ls_wR_factor_ref 0.1117
_reflns_Friedel_coverage 0.905
_reflns_Friedel_fraction_full 0.999
_reflns_Friedel_fraction_max 0.942
_reflns_number_gt 9831
_reflns_number_total 14398
_reflns_threshold_expression 'I > 2\s(I)'
_cod_data_source_file d0dt02557g2.cif
_cod_data_source_block exp_277
_cod_depositor_comments 'Adding full bibliography for 7705232--7705236.cif.'
_cod_original_cell_volume 2383.03(14)
_cod_database_code 7705232
_shelx_shelxl_version_number 2016/6
_chemical_oxdiff_formula 'C27 S O3 N H25'
_chemical_oxdiff_usercomment 'phenyl 1 FSiii057 rxt from iproh'
_shelx_space_group_comment
;
The symmetry employed for this shelxl refinement is uniquely defined
by the following loop, which should always be used as a source of
symmetry information in preference to the above space-group names.
They are only intended as comments.
;
_diffrn_oxdiff_digest_frames
;
018d20d9951095baa11f3bc85da3930e1003303910c
;
_reflns_odcompleteness_completeness 99.96
_reflns_odcompleteness_iscentric 1
_reflns_odcompleteness_theta 26.32
_olex2_refinement_description
;
1. Fixed Uiso
 At 1.2 times of:
  All C(H) groups, All C(H,H) groups, All N(H) groups
 At 1.5 times of:
  All C(H,H,H) groups, All O(H) groups
2.a Riding coordinates:
 N1(H1A)
2.b Ternary CH refined with riding coordinates:
 C2(H2), C30(H30)
2.c Secondary CH2 refined with riding coordinates:
 C3(H3A,H3B), C31(H31A,H31B)
2.d Aromatic/amide H refined with riding coordinates:
 C5(H5), C6(H6), C7(H7), C8(H8), C9(H9), C11(H11), C12(H12), C13(H13),
 C14(H14), C15(H15), C17(H17), C18(H18), C19(H19), C20(H20), C21(H21), C23(H23),
  C24(H24), C26(H26), C27(H27), C33(H33), C34(H34), C35(H35), C36(H36),
 C37(H37), C39(H39), C40(H40), C41(H41), C42(H42), C43(H43), C45(H45), C46(H46),
  C47(H47), C48(H48), C49(H49), C51(H51), C52(H52), C54(H54), C55(H55)
2.e Idealised Me refined as rotating group:
 C28(H28A,H28B,H28C), C56(H56A,H56B,H56C)
2.f Idealised tetrahedral OH refined as rotating group:
 O1(H1), O4(H4)
;
_olex2_submission_original_sample_id FSiii057
_olex2_submission_special_instructions 'No special instructions were received'
_oxdiff_exptl_absorpt_empirical_details
;
Empirical correction (ABSPACK) includes:
- Absorption correction using spherical harmonics
- Frame scaling
;
_oxdiff_exptl_absorpt_empirical_full_max 1.247
_oxdiff_exptl_absorpt_empirical_full_min 0.839

loop_
_space_group_symop_operation_xyz
'x, y, z'
'-x, y+1/2, -z'

loop_
_atom_site_label
_atom_site_type_symbol
_atom_site_fract_x
_atom_site_fract_y
_atom_site_fract_z
_atom_site_U_iso_or_equiv
_atom_site_adp_type
_atom_site_occupancy
_atom_site_site_symmetry_order
_atom_site_calc_flag
_atom_site_refinement_flags_posn
_atom_site_refinement_flags_adp
_atom_site_refinement_flags_occupancy
_atom_site_disorder_assembly
_atom_site_disorder_group
S1 S 0.19408(8) 0.38611(5) 0.68330(5) 0.03738(18) Uani 1 1 d . . . . .
O1 O -0.2786(2) 0.39142(14) 0.73277(14) 0.0456(5) Uani 1 1 d . . . . .
H1 H -0.324418 0.394732 0.774466 0.068 Uiso 1 1 calc GR . . . .
O2 O 0.2291(2) 0.29829(15) 0.69053(14) 0.0483(6) Uani 1 1 d . . . . .
O3 O 0.2948(3) 0.44461(17) 0.72246(15) 0.0552(7) Uani 1 1 d . . . . .
N1 N 0.0316(3) 0.39830(16) 0.71433(16) 0.0390(6) Uani 1 1 d . . . . .
H1A H 0.021880 0.449090 0.731534 0.047 Uiso 1 1 d R . . . .
C1 C -0.1930(3) 0.31553(19) 0.73518(18) 0.0358(7) Uani 1 1 d . . . . .
C2 C -0.0383(3) 0.3398(2) 0.77091(18) 0.0353(6) Uani 1 1 d . . . . .
H2 H 0.020761 0.288493 0.775711 0.042 Uiso 1 1 calc R . . . .
C3 C -0.0497(4) 0.3778(2) 0.85661(19) 0.0440(8) Uani 1 1 d . . . . .
H3A H -0.070172 0.437435 0.849778 0.053 Uiso 1 1 calc R . . . .
H3B H -0.133973 0.352815 0.880615 0.053 Uiso 1 1 calc R . . . .
C4 C 0.0774(4) 0.36960(18) 0.91853(18) 0.0368(7) Uani 1 1 d . . . . .
C5 C 0.0559(4) 0.3963(2) 0.9981(2) 0.0537(9) Uani 1 1 d . . . . .
H5 H -0.034544 0.417411 1.010919 0.064 Uiso 1 1 calc R . . . .
C6 C 0.1660(5) 0.3920(3) 1.0585(2) 0.0665(11) Uani 1 1 d . . . . .
H6 H 0.148694 0.409820 1.111366 0.080 Uiso 1 1 calc R . . . .
C7 C 0.3007(5) 0.3618(2) 1.0409(2) 0.0586(11) Uani 1 1 d . . . . .
H7 H 0.375184 0.359433 1.081477 0.070 Uiso 1 1 calc R . . . .
C8 C 0.3243(4) 0.3350(2) 0.9631(2) 0.0502(9) Uani 1 1 d . . . . .
H8 H 0.415479 0.314715 0.950619 0.060 Uiso 1 1 calc R . . . .
C9 C 0.2133(4) 0.3380(2) 0.9027(2) 0.0427(7) Uani 1 1 d . . . . .
H9 H 0.230640 0.318328 0.850443 0.051 Uiso 1 1 calc R . . . .
C10 C -0.2633(4) 0.2472(2) 0.78692(18) 0.0389(7) Uani 1 1 d . . . . .
C11 C -0.4125(4) 0.2445(2) 0.7927(2) 0.0517(9) Uani 1 1 d . . . . .
H11 H -0.470221 0.286617 0.768546 0.062 Uiso 1 1 calc R . . . .
C12 C -0.4769(5) 0.1791(3) 0.8346(3) 0.0671(12) Uani 1 1 d . . . . .
H12 H -0.577594 0.177784 0.837856 0.081 Uiso 1 1 calc R . . . .
C13 C -0.3942(6) 0.1168(3) 0.8710(2) 0.0704(13) Uani 1 1 d . . . . .
H13 H -0.438344 0.073615 0.899187 0.084 Uiso 1 1 calc R . . . .
C14 C -0.2464(5) 0.1181(3) 0.8657(2) 0.0670(11) Uani 1 1 d . . . . .
H14 H -0.189788 0.075663 0.890295 0.080 Uiso 1 1 calc R . . . .
C15 C -0.1806(4) 0.1827(2) 0.8237(2) 0.0526(9) Uani 1 1 d . . . . .
H15 H -0.080028 0.183019 0.820095 0.063 Uiso 1 1 calc R . . . .
C16 C -0.1911(3) 0.2814(2) 0.64748(19) 0.0382(7) Uani 1 1 d . . . . .
C17 C -0.2892(4) 0.3093(3) 0.5863(2) 0.0568(10) Uani 1 1 d . . . . .
H17 H -0.354683 0.351990 0.597396 0.068 Uiso 1 1 calc R . . . .
C18 C -0.2902(6) 0.2738(3) 0.5079(3) 0.0760(14) Uani 1 1 d . . . . .
H18 H -0.356687 0.292989 0.467436 0.091 Uiso 1 1 calc R . . . .
C19 C -0.1949(6) 0.2113(3) 0.4900(3) 0.0762(13) Uani 1 1 d . . . . .
H19 H -0.195371 0.188662 0.437479 0.091 Uiso 1 1 calc R . . . .
C20 C -0.0980(5) 0.1821(3) 0.5503(2) 0.0671(12) Uani 1 1 d . . . . .
H20 H -0.033960 0.138793 0.538796 0.081 Uiso 1 1 calc R . . . .
C21 C -0.0956(4) 0.2171(2) 0.6282(2) 0.0513(9) Uani 1 1 d . . . . .
H21 H -0.028963 0.197161 0.668269 0.062 Uiso 1 1 calc R . . . .
C22 C 0.1814(4) 0.4155(2) 0.57889(19) 0.0401(7) Uani 1 1 d . . . . .
C23 C 0.0683(4) 0.3899(3) 0.5276(2) 0.0558(9) Uani 1 1 d . . . . .
H23 H -0.007726 0.358916 0.548040 0.067 Uiso 1 1 calc R . . . .
C24 C 0.0667(5) 0.4099(3) 0.4453(2) 0.0607(10) Uani 1 1 d . . . . .
H24 H -0.011146 0.391928 0.411247 0.073 Uiso 1 1 calc R . . . .
C25 C 0.1756(5) 0.4551(3) 0.4125(2) 0.0606(10) Uani 1 1 d . . . . .
C26 C 0.2892(6) 0.4794(4) 0.4648(3) 0.0925(18) Uani 1 1 d . . . . .
H26 H 0.365819 0.509472 0.443961 0.111 Uiso 1 1 calc R . . . .
C27 C 0.2936(5) 0.4607(3) 0.5472(3) 0.0756(13) Uani 1 1 d . . . . .
H27 H 0.371667 0.478399 0.581186 0.091 Uiso 1 1 calc R . . . .
C28 C 0.1731(6) 0.4758(4) 0.3224(3) 0.0927(17) Uani 1 1 d . . . . .
H28A H 0.183543 0.424886 0.291448 0.139 Uiso 1 1 calc GR . . . .
H28B H 0.251810 0.513360 0.311892 0.139 Uiso 1 1 calc GR . . . .
H28C H 0.082218 0.502250 0.306369 0.139 Uiso 1 1 calc GR . . . .
S2 S 0.85382(8) 0.62959(5) 0.71236(5) 0.03947(19) Uani 1 1 d . . . . .
O4 O 0.5240(2) 0.48712(12) 0.83488(13) 0.0363(5) Uani 1 1 d . . . . .
H4 H 0.452036 0.486139 0.803256 0.054 Uiso 1 1 calc GR . . . .
O5 O 0.9825(3) 0.57799(15) 0.71762(16) 0.0511(6) Uani 1 1 d . . . . .
O6 O 0.8614(3) 0.71579(14) 0.73781(15) 0.0500(6) Uani 1 1 d . . . . .
N2 N 0.7374(3) 0.58289(18) 0.76794(16) 0.0370(6) Uani 1 1 d . . . . .
H2A H 0.731(4) 0.533(2) 0.756(2) 0.045(11) Uiso 1 1 d . . . . .
C29 C 0.5463(3) 0.57103(17) 0.86515(17) 0.0310(6) Uani 1 1 d . . . . .
C30 C 0.6056(3) 0.6254(2) 0.79457(17) 0.0332(6) Uani 1 1 d . . . . .
H30 H 0.634679 0.680236 0.817519 0.040 Uiso 1 1 calc R . . . .
C31 C 0.4876(3) 0.6410(2) 0.72464(18) 0.0388(7) Uani 1 1 d . . . . .
H31A H 0.532559 0.635470 0.672435 0.047 Uiso 1 1 calc R . . . .
H31B H 0.413722 0.597614 0.727180 0.047 Uiso 1 1 calc R . . . .
C32 C 0.4143(4) 0.7263(2) 0.72772(18) 0.0390(7) Uani 1 1 d . . . . .
C33 C 0.2639(4) 0.7329(2) 0.7302(2) 0.0469(8) Uani 1 1 d . . . . .
H33 H 0.207712 0.684238 0.731316 0.056 Uiso 1 1 calc R . . . .
C34 C 0.1966(4) 0.8108(3) 0.7312(2) 0.0556(9) Uani 1 1 d . . . . .
H34 H 0.095850 0.814040 0.733092 0.067 Uiso 1 1 calc R . . . .
C35 C 0.2771(5) 0.8830(3) 0.7294(2) 0.0639(11) Uani 1 1 d . . . . .
H35 H 0.231253 0.935240 0.729262 0.077 Uiso 1 1 calc R . . . .
C36 C 0.4258(5) 0.8781(3) 0.7277(3) 0.0639(10) Uani 1 1 d . . . . .
H36 H 0.480902 0.927227 0.727451 0.077 Uiso 1 1 calc R . . . .
C37 C 0.4949(4) 0.8001(2) 0.7265(2) 0.0521(9) Uani 1 1 d . . . . .
H37 H 0.595776 0.797522 0.724882 0.063 Uiso 1 1 calc R . . . .
C38 C 0.4065(3) 0.61239(17) 0.89376(16) 0.0309(6) Uani 1 1 d . . . . .
C39 C 0.2724(4) 0.5723(2) 0.8881(2) 0.0413(7) Uani 1 1 d . . . . .
H39 H 0.265896 0.516831 0.869825 0.050 Uiso 1 1 calc R . . . .
C40 C 0.1478(4) 0.6147(2) 0.9096(2) 0.0499(9) Uani 1 1 d . . . . .
H40 H 0.058052 0.587627 0.904732 0.060 Uiso 1 1 calc R . . . .
C41 C 0.1555(4) 0.6962(2) 0.9381(2) 0.0515(9) Uani 1 1 d . . . . .
H41 H 0.071282 0.724405 0.951624 0.062 Uiso 1 1 calc R . . . .
C42 C 0.2877(4) 0.7355(2) 0.9464(2) 0.0480(8) Uani 1 1 d . . . . .
H42 H 0.293937 0.790185 0.966587 0.058 Uiso 1 1 calc R . . . .
C43 C 0.4124(4) 0.69380(19) 0.92467(19) 0.0407(7) Uani 1 1 d . . . . .
H43 H 0.501900 0.720924 0.930928 0.049 Uiso 1 1 calc R . . . .
C44 C 0.6527(3) 0.56216(18) 0.94035(17) 0.0330(6) Uani 1 1 d . . . . .
C45 C 0.7559(3) 0.6226(2) 0.96307(19) 0.0415(7) Uani 1 1 d . . . . .
H45 H 0.772349 0.667595 0.928218 0.050 Uiso 1 1 calc R . . . .
C46 C 0.8350(4) 0.6165(2) 1.0378(2) 0.0497(8) Uani 1 1 d . . . . .
H46 H 0.903332 0.657654 1.052553 0.060 Uiso 1 1 calc R . . . .
C47 C 0.8129(4) 0.5501(2) 1.0899(2) 0.0502(9) Uani 1 1 d . . . . .
H47 H 0.865150 0.546544 1.139975 0.060 Uiso 1 1 calc R . . . .
C48 C 0.7123(4) 0.4888(2) 1.0670(2) 0.0516(9) Uani 1 1 d . . . . .
H48 H 0.697638 0.443267 1.101438 0.062 Uiso 1 1 calc R . . . .
C49 C 0.6333(4) 0.4950(2) 0.9929(2) 0.0422(7) Uani 1 1 d . . . . .
H49 H 0.565894 0.453332 0.978208 0.051 Uiso 1 1 calc R . . . .
C50 C 0.7882(4) 0.6267(2) 0.60867(19) 0.0419(7) Uani 1 1 d . . . . .
C51 C 0.7737(5) 0.5498(2) 0.5700(2) 0.0601(11) Uani 1 1 d . . . . .
H51 H 0.802111 0.500746 0.597369 0.072 Uiso 1 1 calc R . . . .
C52 C 0.7166(6) 0.5460(3) 0.4901(3) 0.0688(12) Uani 1 1 d . . . . .
H52 H 0.707140 0.493994 0.464159 0.083 Uiso 1 1 calc R . . . .
C53 C 0.6734(5) 0.6185(3) 0.4483(2) 0.0633(11) Uani 1 1 d . . . . .
C54 C 0.6908(5) 0.6948(3) 0.4887(2) 0.0625(11) Uani 1 1 d . . . . .
H54 H 0.663761 0.744182 0.461284 0.075 Uiso 1 1 calc R . . . .
C55 C 0.7469(4) 0.6998(2) 0.5682(2) 0.0517(9) Uani 1 1 d . . . . .
H55 H 0.756794 0.751701 0.594206 0.062 Uiso 1 1 calc R . . . .
C56 C 0.6100(7) 0.6152(4) 0.3615(3) 0.0982(18) Uani 1 1 d . . . . .
H56A H 0.517650 0.643489 0.358379 0.147 Uiso 1 1 calc GR . . . .
H56B H 0.596969 0.557504 0.345052 0.147 Uiso 1 1 calc GR . . . .
H56C H 0.675135 0.642471 0.325702 0.147 Uiso 1 1 calc GR . . . .

loop_
_atom_site_aniso_label
_atom_site_aniso_U_11
_atom_site_aniso_U_22
_atom_site_aniso_U_33
_atom_site_aniso_U_23
_atom_site_aniso_U_13
_atom_site_aniso_U_12
S1 0.0303(4) 0.0460(4) 0.0356(4) -0.0049(3) -0.0007(3) -0.0015(3)
O1 0.0389(13) 0.0453(13) 0.0528(14) 0.0017(11) 0.0031(10) 0.0042(11)
O2 0.0470(14) 0.0538(14) 0.0443(13) 0.0012(11) 0.0058(11) 0.0143(11)
O3 0.0404(14) 0.0765(17) 0.0480(14) -0.0114(13) -0.0034(11) -0.0182(12)
N1 0.0344(14) 0.0346(14) 0.0484(15) -0.0047(12) 0.0059(11) 0.0012(11)
C1 0.0321(17) 0.0397(17) 0.0355(15) 0.0016(12) 0.0008(13) 0.0009(13)
C2 0.0311(16) 0.0379(16) 0.0367(15) -0.0040(13) 0.0004(12) 0.0003(13)
C3 0.0381(18) 0.054(2) 0.0404(17) -0.0109(15) 0.0030(13) 0.0014(16)
C4 0.0417(18) 0.0334(16) 0.0353(15) -0.0007(12) 0.0011(13) -0.0038(13)
C5 0.058(2) 0.061(2) 0.0426(18) -0.0126(17) 0.0026(16) 0.0076(18)
C6 0.091(3) 0.067(3) 0.0403(19) -0.0190(19) -0.0060(19) 0.008(2)
C7 0.071(3) 0.052(2) 0.049(2) -0.0016(16) -0.0247(19) 0.0054(19)
C8 0.051(2) 0.049(2) 0.050(2) 0.0070(17) -0.0090(16) 0.0039(17)
C9 0.046(2) 0.0460(18) 0.0358(16) 0.0020(15) 0.0000(14) 0.0011(15)
C10 0.0427(19) 0.0460(18) 0.0279(15) -0.0026(13) 0.0027(13) -0.0064(14)
C11 0.043(2) 0.062(2) 0.051(2) -0.0067(17) 0.0080(16) -0.0097(17)
C12 0.060(3) 0.085(3) 0.058(2) -0.010(2) 0.018(2) -0.028(2)
C13 0.099(4) 0.068(3) 0.046(2) -0.002(2) 0.019(2) -0.036(3)
C14 0.089(3) 0.062(3) 0.050(2) 0.014(2) 0.002(2) -0.011(2)
C15 0.055(2) 0.056(2) 0.046(2) 0.0103(16) 0.0013(17) -0.0049(17)
C16 0.0340(17) 0.0445(18) 0.0358(16) 0.0026(13) -0.0002(13) -0.0104(13)
C17 0.057(2) 0.068(2) 0.044(2) 0.0060(17) -0.0108(17) -0.0110(19)
C18 0.078(3) 0.102(4) 0.046(2) 0.010(2) -0.023(2) -0.025(3)
C19 0.098(4) 0.088(3) 0.042(2) -0.015(2) 0.001(2) -0.022(3)
C20 0.083(3) 0.068(3) 0.052(2) -0.021(2) 0.013(2) -0.014(2)
C21 0.061(2) 0.055(2) 0.0388(18) -0.0058(16) 0.0011(16) -0.0097(18)
C22 0.0416(19) 0.0410(17) 0.0378(16) -0.0032(13) 0.0026(14) -0.0018(14)
C23 0.055(2) 0.069(2) 0.0428(18) 0.0040(18) -0.0025(16) -0.022(2)
C24 0.061(3) 0.077(3) 0.043(2) 0.0017(18) -0.0059(17) -0.010(2)
C25 0.070(3) 0.065(2) 0.047(2) 0.0093(18) 0.006(2) 0.007(2)
C26 0.076(3) 0.134(5) 0.068(3) 0.030(3) 0.009(3) -0.042(3)
C27 0.058(3) 0.108(4) 0.061(3) 0.012(3) 0.000(2) -0.032(3)
C28 0.104(4) 0.121(4) 0.054(3) 0.030(3) 0.011(3) 0.002(3)
S2 0.0354(4) 0.0374(4) 0.0459(4) 0.0019(4) 0.0056(3) -0.0038(3)
O4 0.0359(12) 0.0316(11) 0.0411(12) -0.0052(9) -0.0020(9) -0.0034(9)
O5 0.0371(13) 0.0517(14) 0.0649(16) 0.0018(12) 0.0052(11) 0.0003(11)
O6 0.0475(15) 0.0396(13) 0.0634(15) -0.0039(11) 0.0068(11) -0.0100(10)
N2 0.0380(15) 0.0336(15) 0.0400(14) 0.0015(12) 0.0059(11) -0.0017(11)
C29 0.0320(16) 0.0281(14) 0.0328(14) -0.0029(11) 0.0005(12) -0.0041(11)
C30 0.0326(15) 0.0340(14) 0.0329(14) 0.0001(13) -0.0002(12) -0.0022(13)
C31 0.0394(18) 0.0453(18) 0.0316(15) 0.0014(13) -0.0012(13) -0.0039(14)
C32 0.0418(19) 0.0461(18) 0.0286(15) 0.0068(13) -0.0026(13) 0.0006(14)
C33 0.041(2) 0.058(2) 0.0421(18) 0.0116(16) -0.0040(15) -0.0022(16)
C34 0.044(2) 0.070(3) 0.052(2) 0.0076(18) -0.0063(17) 0.0146(19)
C35 0.068(3) 0.058(2) 0.065(2) 0.004(2) -0.005(2) 0.024(2)
C36 0.066(3) 0.043(2) 0.081(3) 0.009(2) -0.005(2) 0.0000(19)
C37 0.040(2) 0.053(2) 0.064(2) 0.0090(18) 0.0012(17) 0.0002(16)
C38 0.0299(15) 0.0337(16) 0.0288(13) 0.0004(11) -0.0017(11) 0.0003(11)
C39 0.0388(19) 0.0383(17) 0.0474(18) -0.0073(14) 0.0064(14) -0.0039(14)
C40 0.0332(18) 0.057(2) 0.060(2) -0.0065(18) 0.0079(15) -0.0063(16)
C41 0.047(2) 0.054(2) 0.055(2) -0.0013(17) 0.0119(17) 0.0129(17)
C42 0.058(2) 0.0361(18) 0.050(2) -0.0034(15) 0.0084(17) 0.0042(16)
C43 0.0422(19) 0.0379(17) 0.0419(17) -0.0024(14) 0.0009(14) -0.0070(14)
C44 0.0299(16) 0.0369(16) 0.0322(15) -0.0015(12) 0.0022(12) 0.0024(12)
C45 0.0363(17) 0.0448(17) 0.0430(17) 0.0010(15) -0.0037(13) -0.0034(15)
C46 0.0419(19) 0.056(2) 0.0499(19) -0.0106(18) -0.0086(15) -0.0016(16)
C47 0.047(2) 0.068(2) 0.0351(18) -0.0051(16) -0.0060(15) 0.0138(18)
C48 0.059(2) 0.056(2) 0.0398(19) 0.0084(16) 0.0020(17) 0.0068(18)
C49 0.0424(19) 0.0446(19) 0.0395(18) 0.0019(14) -0.0005(14) -0.0027(14)
C50 0.0436(19) 0.0407(17) 0.0423(17) 0.0024(15) 0.0105(14) -0.0041(15)
C51 0.084(3) 0.043(2) 0.052(2) 0.0070(17) -0.004(2) 0.0035(19)
C52 0.103(4) 0.049(2) 0.054(2) 0.0007(18) -0.003(2) -0.010(2)
C53 0.079(3) 0.062(2) 0.049(2) 0.0128(19) -0.0023(19) -0.014(2)
C54 0.081(3) 0.052(2) 0.055(2) 0.0228(18) 0.009(2) 0.000(2)
C55 0.068(3) 0.0391(19) 0.049(2) 0.0086(15) 0.0114(18) -0.0033(16)
C56 0.141(5) 0.091(4) 0.061(3) 0.022(3) -0.019(3) -0.035(3)

loop_
_atom_type_symbol
_atom_type_description
_atom_type_scat_dispersion_real
_atom_type_scat_dispersion_imag
_atom_type_scat_source
C C 0.0033 0.0016 'International Tables Vol C Tables 4.2.6.8 and 6.1.1.4'
H H 0.0000 0.0000 'International Tables Vol C Tables 4.2.6.8 and 6.1.1.4'
N N 0.0061 0.0033 'International Tables Vol C Tables 4.2.6.8 and 6.1.1.4'
O O 0.0106 0.0060 'International Tables Vol C Tables 4.2.6.8 and 6.1.1.4'
S S 0.1246 0.1234 'International Tables Vol C Tables 4.2.6.8 and 6.1.1.4'

loop_
_exptl_crystal_face_index_h
_exptl_crystal_face_index_k
_exptl_crystal_face_index_l
_exptl_crystal_face_perp_dist
0 5 3 0.0822
0 3 5 0.0697
0 -3 -5 0.0697
0 -1 0 0.1037
-3 0 5 0.1844
3 0 -5 0.1329
-5 -3 2 0.1983
-2 -1 -1 0.1796
2 0 1 0.1709
0 1 -1 0.0615
0 -1 1 0.1001

loop_
_geom_angle_atom_site_label_1
_geom_angle_atom_site_label_2
_geom_angle_atom_site_label_3
_geom_angle
_geom_angle_site_symmetry_1
_geom_angle_site_symmetry_3
_geom_angle_publ_flag
O2 S1 O3 116.95(16) . . ?
O2 S1 N1 107.37(14) . . ?
O2 S1 C22 109.90(14) . . ?
O3 S1 N1 111.63(14) . . ?
O3 S1 C22 105.66(15) . . ?
N1 S1 C22 104.66(15) . . ?
C1 O1 H1 109.5 . . ?
S1 N1 H1A 109.1 . . ?
C2 N1 S1 124.0(2) . . ?
C2 N1 H1A 109.2 . . ?
O1 C1 C2 106.9(2) . . ?
O1 C1 C10 111.2(2) . . ?
O1 C1 C16 107.6(2) . . ?
C10 C1 C2 111.6(2) . . ?
C16 C1 C2 112.7(2) . . ?
C16 C1 C10 106.8(2) . . ?
N1 C2 C1 109.7(2) . . ?
N1 C2 H2 108.4 . . ?
N1 C2 C3 112.1(3) . . ?
C1 C2 H2 108.4 . . ?
C3 C2 C1 109.7(2) . . ?
C3 C2 H2 108.4 . . ?
C2 C3 H3A 107.5 . . ?
C2 C3 H3B 107.5 . . ?
H3A C3 H3B 107.0 . . ?
C4 C3 C2 119.4(3) . . ?
C4 C3 H3A 107.5 . . ?
C4 C3 H3B 107.5 . . ?
C5 C4 C3 117.3(3) . . ?
C9 C4 C3 125.6(3) . . ?
C9 C4 C5 117.1(3) . . ?
C4 C5 H5 119.3 . . ?
C6 C5 C4 121.4(4) . . ?
C6 C5 H5 119.3 . . ?
C5 C6 H6 119.8 . . ?
C7 C6 C5 120.4(3) . . ?
C7 C6 H6 119.8 . . ?
C6 C7 H7 120.4 . . ?
C8 C7 C6 119.2(3) . . ?
C8 C7 H7 120.4 . . ?
C7 C8 H8 119.7 . . ?
C7 C8 C9 120.5(4) . . ?
C9 C8 H8 119.7 . . ?
C4 C9 C8 121.3(3) . . ?
C4 C9 H9 119.3 . . ?
C8 C9 H9 119.3 . . ?
C11 C10 C1 120.4(3) . . ?
C11 C10 C15 118.1(3) . . ?
C15 C10 C1 121.3(3) . . ?
C10 C11 H11 119.8 . . ?
C10 C11 C12 120.3(4) . . ?
C12 C11 H11 119.8 . . ?
C11 C12 H12 119.6 . . ?
C13 C12 C11 120.8(4) . . ?
C13 C12 H12 119.6 . . ?
C12 C13 H13 120.1 . . ?
C14 C13 C12 119.8(4) . . ?
C14 C13 H13 120.1 . . ?
C13 C14 H14 120.0 . . ?
C13 C14 C15 120.0(4) . . ?
C15 C14 H14 120.0 . . ?
C10 C15 H15 119.5 . . ?
C14 C15 C10 120.9(4) . . ?
C14 C15 H15 119.5 . . ?
C17 C16 C1 121.6(3) . . ?
C17 C16 C21 117.8(3) . . ?
C21 C16 C1 120.4(3) . . ?
C16 C17 H17 119.8 . . ?
C16 C17 C18 120.4(4) . . ?
C18 C17 H17 119.8 . . ?
C17 C18 H18 119.5 . . ?
C19 C18 C17 120.9(4) . . ?
C19 C18 H18 119.5 . . ?
C18 C19 H19 120.3 . . ?
C18 C19 C20 119.4(4) . . ?
C20 C19 H19 120.3 . . ?
C19 C20 H20 119.9 . . ?
C19 C20 C21 120.2(4) . . ?
C21 C20 H20 119.9 . . ?
C16 C21 H21 119.4 . . ?
C20 C21 C16 121.2(4) . . ?
C20 C21 H21 119.4 . . ?
C23 C22 S1 121.8(3) . . ?
C23 C22 C27 119.1(3) . . ?
C27 C22 S1 119.0(3) . . ?
C22 C23 H23 120.0 . . ?
C22 C23 C24 120.1(3) . . ?
C24 C23 H23 120.0 . . ?
C23 C24 H24 119.0 . . ?
C25 C24 C23 122.1(4) . . ?
C25 C24 H24 119.0 . . ?
C24 C25 C26 117.0(4) . . ?
C24 C25 C28 121.5(4) . . ?
C26 C25 C28 121.5(4) . . ?
C25 C26 H26 118.9 . . ?
C25 C26 C27 122.3(4) . . ?
C27 C26 H26 118.9 . . ?
C22 C27 H27 120.2 . . ?
C26 C27 C22 119.5(4) . . ?
C26 C27 H27 120.2 . . ?
C25 C28 H28A 109.5 . . ?
C25 C28 H28B 109.5 . . ?
C25 C28 H28C 109.5 . . ?
H28A C28 H28B 109.5 . . ?
H28A C28 H28C 109.5 . . ?
H28B C28 H28C 109.5 . . ?
O5 S2 N2 105.68(15) . . ?
O5 S2 C50 106.47(16) . . ?
O6 S2 O5 119.94(15) . . ?
O6 S2 N2 107.41(15) . . ?
O6 S2 C50 108.22(16) . . ?
N2 S2 C50 108.74(15) . . ?
C29 O4 H4 109.5 . . ?
S2 N2 H2A 111(3) . . ?
C30 N2 S2 122.2(2) . . ?
C30 N2 H2A 117(3) . . ?
O4 C29 C30 107.9(2) . . ?
O4 C29 C38 113.2(2) . . ?
O4 C29 C44 105.4(2) . . ?
C38 C29 C30 108.4(2) . . ?
C38 C29 C44 107.8(2) . . ?
C44 C29 C30 114.2(2) . . ?
N2 C30 C29 106.7(2) . . ?
N2 C30 H30 107.9 . . ?
N2 C30 C31 114.2(2) . . ?
C29 C30 H30 107.9 . . ?
C31 C30 C29 112.0(2) . . ?
C31 C30 H30 107.9 . . ?
C30 C31 H31A 108.7 . . ?
C30 C31 H31B 108.7 . . ?
H31A C31 H31B 107.6 . . ?
C32 C31 C30 114.4(3) . . ?
C32 C31 H31A 108.7 . . ?
C32 C31 H31B 108.7 . . ?
C33 C32 C31 120.9(3) . . ?
C37 C32 C31 121.1(3) . . ?
C37 C32 C33 118.0(3) . . ?
C32 C33 H33 119.5 . . ?
C34 C33 C32 121.0(4) . . ?
C34 C33 H33 119.5 . . ?
C33 C34 H34 119.8 . . ?
C35 C34 C33 120.5(4) . . ?
C35 C34 H34 119.8 . . ?
C34 C35 H35 120.2 . . ?
C34 C35 C36 119.7(4) . . ?
C36 C35 H35 120.2 . . ?
C35 C36 H36 119.8 . . ?
C35 C36 C37 120.5(4) . . ?
C37 C36 H36 119.8 . . ?
C32 C37 C36 120.4(3) . . ?
C32 C37 H37 119.8 . . ?
C36 C37 H37 119.8 . . ?
C39 C38 C29 122.5(3) . . ?
C39 C38 C43 118.1(3) . . ?
C43 C38 C29 119.4(3) . . ?
C38 C39 H39 119.9 . . ?
C38 C39 C40 120.1(3) . . ?
C40 C39 H39 119.9 . . ?
C39 C40 H40 119.6 . . ?
C41 C40 C39 120.8(3) . . ?
C41 C40 H40 119.6 . . ?
C40 C41 H41 120.2 . . ?
C42 C41 C40 119.5(3) . . ?
C42 C41 H41 120.2 . . ?
C41 C42 H42 120.0 . . ?
C41 C42 C43 120.0(3) . . ?
C43 C42 H42 120.0 . . ?
C38 C43 H43 119.3 . . ?
C42 C43 C38 121.3(3) . . ?
C42 C43 H43 119.3 . . ?
C45 C44 C29 123.4(3) . . ?
C49 C44 C29 118.0(3) . . ?
C49 C44 C45 118.2(3) . . ?
C44 C45 H45 119.8 . . ?
C44 C45 C46 120.5(3) . . ?
C46 C45 H45 119.8 . . ?
C45 C46 H46 119.7 . . ?
C47 C46 C45 120.6(3) . . ?
C47 C46 H46 119.7 . . ?
C46 C47 H47 120.4 . . ?
C46 C47 C48 119.2(3) . . ?
C48 C47 H47 120.4 . . ?
C47 C48 H48 119.9 . . ?
C47 C48 C49 120.2(3) . . ?
C49 C48 H48 119.9 . . ?
C44 C49 H49 119.4 . . ?
C48 C49 C44 121.2(3) . . ?
C48 C49 H49 119.4 . . ?
C51 C50 S2 118.9(3) . . ?
C51 C50 C55 120.4(3) . . ?
C55 C50 S2 120.7(3) . . ?
C50 C51 H51 120.1 . . ?
C50 C51 C52 119.8(3) . . ?
C52 C51 H51 120.1 . . ?
C51 C52 H52 119.5 . . ?
C51 C52 C53 121.0(4) . . ?
C53 C52 H52 119.5 . . ?
C52 C53 C56 121.6(4) . . ?
C54 C53 C52 117.8(4) . . ?
C54 C53 C56 120.6(4) . . ?
C53 C54 H54 119.0 . . ?
C55 C54 C53 121.9(3) . . ?
C55 C54 H54 119.0 . . ?
C50 C55 H55 120.4 . . ?
C54 C55 C50 119.1(3) . . ?
C54 C55 H55 120.4 . . ?
C53 C56 H56A 109.5 . . ?
C53 C56 H56B 109.5 . . ?
C53 C56 H56C 109.5 . . ?
H56A C56 H56B 109.5 . . ?
H56A C56 H56C 109.5 . . ?
H56B C56 H56C 109.5 . . ?

loop_
_geom_bond_atom_site_label_1
_geom_bond_atom_site_label_2
_geom_bond_distance
_geom_bond_site_symmetry_2
_geom_bond_publ_flag
S1 O2 1.434(2) . ?
S1 O3 1.439(2) . ?
S1 N1 1.613(3) . ?
S1 C22 1.768(3) . ?
O1 H1 0.8200 . ?
O1 C1 1.438(4) . ?
N1 H1A 0.8599 . ?
N1 C2 1.479(4) . ?
C1 C2 1.560(4) . ?
C1 C10 1.538(4) . ?
C1 C16 1.534(4) . ?
C2 H2 0.9800 . ?
C2 C3 1.534(4) . ?
C3 H3A 0.9700 . ?
C3 H3B 0.9700 . ?
C3 C4 1.514(4) . ?
C4 C5 1.391(4) . ?
C4 C9 1.383(4) . ?
C5 H5 0.9300 . ?
C5 C6 1.381(5) . ?
C6 H6 0.9300 . ?
C6 C7 1.372(6) . ?
C7 H7 0.9300 . ?
C7 C8 1.369(5) . ?
C8 H8 0.9300 . ?
C8 C9 1.386(4) . ?
C9 H9 0.9300 . ?
C10 C11 1.380(5) . ?
C10 C15 1.393(5) . ?
C11 H11 0.9300 . ?
C11 C12 1.392(5) . ?
C12 H12 0.9300 . ?
C12 C13 1.367(7) . ?
C13 H13 0.9300 . ?
C13 C14 1.366(6) . ?
C14 H14 0.9300 . ?
C14 C15 1.390(5) . ?
C15 H15 0.9300 . ?
C16 C17 1.387(5) . ?
C16 C21 1.392(5) . ?
C17 H17 0.9300 . ?
C17 C18 1.400(6) . ?
C18 H18 0.9300 . ?
C18 C19 1.364(7) . ?
C19 H19 0.9300 . ?
C19 C20 1.377(6) . ?
C20 H20 0.9300 . ?
C20 C21 1.389(5) . ?
C21 H21 0.9300 . ?
C22 C23 1.366(5) . ?
C22 C27 1.377(5) . ?
C23 H23 0.9300 . ?
C23 C24 1.381(5) . ?
C24 H24 0.9300 . ?
C24 C25 1.363(6) . ?
C25 C26 1.373(6) . ?
C25 C28 1.509(6) . ?
C26 H26 0.9300 . ?
C26 C27 1.377(6) . ?
C27 H27 0.9300 . ?
C28 H28A 0.9600 . ?
C28 H28B 0.9600 . ?
C28 H28C 0.9600 . ?
S2 O5 1.438(2) . ?
S2 O6 1.431(2) . ?
S2 N2 1.617(3) . ?
S2 C50 1.772(3) . ?
O4 H4 0.8200 . ?
O4 C29 1.432(3) . ?
N2 H2A 0.81(4) . ?
N2 C30 1.472(4) . ?
C29 C30 1.560(4) . ?
C29 C38 1.537(4) . ?
C29 C44 1.540(4) . ?
C30 H30 0.9800 . ?
C30 C31 1.557(4) . ?
C31 H31A 0.9700 . ?
C31 H31B 0.9700 . ?
C31 C32 1.514(5) . ?
C32 C33 1.390(5) . ?
C32 C37 1.388(5) . ?
C33 H33 0.9300 . ?
C33 C34 1.384(5) . ?
C34 H34 0.9300 . ?
C34 C35 1.365(6) . ?
C35 H35 0.9300 . ?
C35 C36 1.372(6) . ?
C36 H36 0.9300 . ?
C36 C37 1.392(5) . ?
C37 H37 0.9300 . ?
C38 C39 1.387(4) . ?
C38 C43 1.388(4) . ?
C39 H39 0.9300 . ?
C39 C40 1.389(5) . ?
C40 H40 0.9300 . ?
C40 C41 1.376(5) . ?
C41 H41 0.9300 . ?
C41 C42 1.368(5) . ?
C42 H42 0.9300 . ?
C42 C43 1.385(5) . ?
C43 H43 0.9300 . ?
C44 C45 1.387(4) . ?
C44 C49 1.386(4) . ?
C45 H45 0.9300 . ?
C45 C46 1.395(5) . ?
C46 H46 0.9300 . ?
C46 C47 1.376(5) . ?
C47 H47 0.9300 . ?
C47 C48 1.382(5) . ?
C48 H48 0.9300 . ?
C48 C49 1.385(5) . ?
C49 H49 0.9300 . ?
C50 C51 1.377(5) . ?
C50 C55 1.381(5) . ?
C51 H51 0.9300 . ?
C51 C52 1.384(6) . ?
C52 H52 0.9300 . ?
C52 C53 1.387(6) . ?
C53 C54 1.385(6) . ?
C53 C56 1.509(6) . ?
C54 H54 0.9300 . ?
C54 C55 1.377(5) . ?
C55 H55 0.9300 . ?
C56 H56A 0.9600 . ?
C56 H56B 0.9600 . ?
C56 H56C 0.9600 . ?

loop_
_geom_torsion_atom_site_label_1
_geom_torsion_atom_site_label_2
_geom_torsion_atom_site_label_3
_geom_torsion_atom_site_label_4
_geom_torsion
_geom_torsion_site_symmetry_1
_geom_torsion_site_symmetry_2
_geom_torsion_site_symmetry_3
_geom_torsion_site_symmetry_4
_geom_torsion_publ_flag
S1 N1 C2 C1 -130.4(2) . . . . ?
S1 N1 C2 C3 107.5(3) . . . . ?
S1 C22 C23 C24 -176.1(3) . . . . ?
S1 C22 C27 C26 175.9(4) . . . . ?
O1 C1 C2 N1 -64.5(3) . . . . ?
O1 C1 C2 C3 59.0(3) . . . . ?
O1 C1 C10 C11 29.6(4) . . . . ?
O1 C1 C10 C15 -155.5(3) . . . . ?
O1 C1 C16 C17 -15.6(4) . . . . ?
O1 C1 C16 C21 168.4(3) . . . . ?
O2 S1 N1 C2 23.6(3) . . . . ?
O2 S1 C22 C23 71.2(3) . . . . ?
O2 S1 C22 C27 -104.2(3) . . . . ?
O3 S1 N1 C2 -105.8(3) . . . . ?
O3 S1 C22 C23 -161.7(3) . . . . ?
O3 S1 C22 C27 22.8(4) . . . . ?
N1 S1 C22 C23 -43.8(3) . . . . ?
N1 S1 C22 C27 140.8(3) . . . . ?
N1 C2 C3 C4 -85.9(4) . . . . ?
C1 C2 C3 C4 152.0(3) . . . . ?
C1 C10 C11 C12 175.3(3) . . . . ?
C1 C10 C15 C14 -175.6(3) . . . . ?
C1 C16 C17 C18 -176.5(3) . . . . ?
C1 C16 C21 C20 176.3(3) . . . . ?
C2 C1 C10 C11 148.9(3) . . . . ?
C2 C1 C10 C15 -36.2(4) . . . . ?
C2 C1 C16 C17 -133.2(3) . . . . ?
C2 C1 C16 C21 50.7(4) . . . . ?
C2 C3 C4 C5 -172.7(3) . . . . ?
C2 C3 C4 C9 7.5(5) . . . . ?
C3 C4 C5 C6 -179.3(4) . . . . ?
C3 C4 C9 C8 178.3(3) . . . . ?
C4 C5 C6 C7 0.5(6) . . . . ?
C5 C4 C9 C8 -1.6(5) . . . . ?
C5 C6 C7 C8 -0.6(6) . . . . ?
C6 C7 C8 C9 -0.4(6) . . . . ?
C7 C8 C9 C4 1.5(5) . . . . ?
C9 C4 C5 C6 0.5(5) . . . . ?
C10 C1 C2 N1 173.6(2) . . . . ?
C10 C1 C2 C3 -62.9(3) . . . . ?
C10 C1 C16 C17 103.9(3) . . . . ?
C10 C1 C16 C21 -72.2(4) . . . . ?
C10 C11 C12 C13 0.3(6) . . . . ?
C11 C10 C15 C14 -0.6(5) . . . . ?
C11 C12 C13 C14 -0.5(6) . . . . ?
C12 C13 C14 C15 0.2(6) . . . . ?
C13 C14 C15 C10 0.4(6) . . . . ?
C15 C10 C11 C12 0.2(5) . . . . ?
C16 C1 C2 N1 53.4(3) . . . . ?
C16 C1 C2 C3 176.9(3) . . . . ?
C16 C1 C10 C11 -87.5(3) . . . . ?
C16 C1 C10 C15 87.4(3) . . . . ?
C16 C17 C18 C19 -0.2(6) . . . . ?
C17 C16 C21 C20 0.1(5) . . . . ?
C17 C18 C19 C20 1.0(7) . . . . ?
C18 C19 C20 C21 -1.2(7) . . . . ?
C19 C20 C21 C16 0.7(6) . . . . ?
C21 C16 C17 C18 -0.4(5) . . . . ?
C22 S1 N1 C2 140.3(2) . . . . ?
C22 C23 C24 C25 0.0(7) . . . . ?
C23 C22 C27 C26 0.3(7) . . . . ?
C23 C24 C25 C26 0.8(7) . . . . ?
C23 C24 C25 C28 179.4(5) . . . . ?
C24 C25 C26 C27 -1.0(8) . . . . ?
C25 C26 C27 C22 0.5(9) . . . . ?
C27 C22 C23 C24 -0.6(6) . . . . ?
C28 C25 C26 C27 -179.7(5) . . . . ?
S2 N2 C30 C29 -164.4(2) . . . . ?
S2 N2 C30 C31 71.3(3) . . . . ?
S2 C50 C51 C52 177.2(4) . . . . ?
S2 C50 C55 C54 -177.4(3) . . . . ?
O4 C29 C30 N2 -55.9(3) . . . . ?
O4 C29 C30 C31 69.8(3) . . . . ?
O4 C29 C38 C39 -1.8(4) . . . . ?
O4 C29 C38 C43 179.9(2) . . . . ?
O4 C29 C44 C45 146.9(3) . . . . ?
O4 C29 C44 C49 -40.6(3) . . . . ?
O5 S2 N2 C30 164.9(2) . . . . ?
O5 S2 C50 C51 48.8(3) . . . . ?
O5 S2 C50 C55 -133.7(3) . . . . ?
O6 S2 N2 C30 35.8(3) . . . . ?
O6 S2 C50 C51 179.0(3) . . . . ?
O6 S2 C50 C55 -3.5(3) . . . . ?
N2 S2 C50 C51 -64.6(3) . . . . ?
N2 S2 C50 C55 112.9(3) . . . . ?
N2 C30 C31 C32 -138.8(3) . . . . ?
C29 C30 C31 C32 99.7(3) . . . . ?
C29 C38 C39 C40 -175.6(3) . . . . ?
C29 C38 C43 C42 175.9(3) . . . . ?
C29 C44 C45 C46 171.0(3) . . . . ?
C29 C44 C49 C48 -171.6(3) . . . . ?
C30 C29 C38 C39 118.0(3) . . . . ?
C30 C29 C38 C43 -60.3(3) . . . . ?
C30 C29 C44 C45 28.6(4) . . . . ?
C30 C29 C44 C49 -158.9(3) . . . . ?
C30 C31 C32 C33 -124.0(3) . . . . ?
C30 C31 C32 C37 57.3(4) . . . . ?
C31 C32 C33 C34 -178.5(3) . . . . ?
C31 C32 C37 C36 178.7(4) . . . . ?
C32 C33 C34 C35 0.2(6) . . . . ?
C33 C32 C37 C36 -0.1(5) . . . . ?
C33 C34 C35 C36 -0.9(6) . . . . ?
C34 C35 C36 C37 1.1(6) . . . . ?
C35 C36 C37 C32 -0.6(6) . . . . ?
C37 C32 C33 C34 0.3(5) . . . . ?
C38 C29 C30 N2 -178.9(2) . . . . ?
C38 C29 C30 C31 -53.2(3) . . . . ?
C38 C29 C44 C45 -91.9(3) . . . . ?
C38 C29 C44 C49 80.5(3) . . . . ?
C38 C39 C40 C41 -1.1(5) . . . . ?
C39 C38 C43 C42 -2.5(5) . . . . ?
C39 C40 C41 C42 -0.9(5) . . . . ?
C40 C41 C42 C43 1.2(5) . . . . ?
C41 C42 C43 C38 0.5(5) . . . . ?
C43 C38 C39 C40 2.8(5) . . . . ?
C44 C29 C30 N2 60.9(3) . . . . ?
C44 C29 C30 C31 -173.3(2) . . . . ?
C44 C29 C38 C39 -117.9(3) . . . . ?
C44 C29 C38 C43 63.8(3) . . . . ?
C44 C45 C46 C47 0.5(5) . . . . ?
C45 C44 C49 C48 1.2(5) . . . . ?
C45 C46 C47 C48 0.7(5) . . . . ?
C46 C47 C48 C49 -0.9(5) . . . . ?
C47 C48 C49 C44 0.0(5) . . . . ?
C49 C44 C45 C46 -1.4(5) . . . . ?
C50 S2 N2 C30 -81.1(3) . . . . ?
C50 C51 C52 C53 -0.1(7) . . . . ?
C51 C50 C55 C54 0.1(5) . . . . ?
C51 C52 C53 C54 0.8(7) . . . . ?
C51 C52 C53 C56 -179.6(5) . . . . ?
C52 C53 C54 C55 -1.0(6) . . . . ?
C53 C54 C55 C50 0.6(6) . . . . ?
C55 C50 C51 C52 -0.3(6) . . . . ?
C56 C53 C54 C55 179.3(4) . . . . ?

loop_
_exptl_oxdiff_crystal_face_indexfrac_h
_exptl_oxdiff_crystal_face_indexfrac_k
_exptl_oxdiff_crystal_face_indexfrac_l
_exptl_oxdiff_crystal_face_x
_exptl_oxdiff_crystal_face_y
_exptl_oxdiff_crystal_face_z
-0.0000 5.0000 3.0000 0.0083 -0.0839 -0.2443
-0.0000 3.0000 5.0000 0.0513 -0.1783 -0.1752
0.0000 -3.0000 -5.0000 -0.0513 0.1783 0.1752
0.0000 -1.0000 0.0000 0.0070 -0.0072 0.0435
-3.0000 0.0000 5.0000 0.2838 -0.1071 -0.0635
3.0000 -0.0000 -5.0000 -0.2838 0.1071 0.0635
-5.0000 -3.0000 2.0000 0.4024 0.0532 0.0813
-2.0000 -1.0000 -1.0000 0.1335 0.0947 0.0399
2.0000 -0.0000 1.0000 -0.1265 -0.1020 0.0036
-0.0000 1.0000 -1.0000 -0.0215 0.0472 -0.0346
0.0000 -1.0000 1.0000 0.0215 -0.0472 0.0346
